data_7108139
loop_
_publ_author_name
'Yu-Ting Lee'
'Yeong-Jiunn Jang'
'Siang-en Syu'
'Shu-Chi Chou'
'Chia-Jui Lee'
'Wenwei Lin'

_publ_section_title
;
 Preparation of functional benzofurans and indoles via chemoselective
 intramolecular Wittig reactions
;
_journal_name_full Chem.Commun.
_journal_page_first 8135
_journal_paper_doi 10.1039/c2cc33972b
_journal_volume 48
_journal_year 2012
_chemical_formula_moiety 'C29 H20 O3'
_chemical_formula_sum 'C29 H20 O3'
_chemical_formula_weight 416.45
_chemical_name_systematic
;
?
;
_space_group_IT_number 2
_symmetry_cell_setting triclinic
_symmetry_space_group_name_Hall '-P 1'
_symmetry_space_group_name_H-M 'P -1'
_atom_sites_solution_hydrogens geom
_atom_sites_solution_primary direct
_atom_sites_solution_secondary difmap
_audit_creation_method SHELXL-97
_cell_angle_alpha 97.004(8)
_cell_angle_beta 104.823(7)
_cell_angle_gamma 103.450(8)
_cell_formula_units_Z 2
_cell_length_a 8.2326(10)
_cell_length_b 11.4464(15)
_cell_length_c 12.2568(14)
_cell_measurement_reflns_used 0
_cell_measurement_temperature 200(2)
_cell_measurement_theta_max 0
_cell_measurement_theta_min 0
_cell_volume 1065.5(2)
_computing_molecular_graphics 'Ortep-3 for Windows (Farrugia, 1997)'
_computing_publication_material 'WinGX publication routines (Farrugia, 1999)'
_computing_structure_refinement 'SHELXL-97 (Sheldrick, 1997)'
_computing_structure_solution 'SHELXS-86 (Sheldrick, 1986)'
_diffrn_ambient_temperature 200(2)
_diffrn_measured_fraction_theta_full 0.972
_diffrn_measured_fraction_theta_max 0.972
_diffrn_radiation_monochromator graphite
_diffrn_radiation_source 'fine-focus sealed tube'
_diffrn_radiation_type MoK\a
_diffrn_radiation_wavelength 0.71073
_diffrn_reflns_av_R_equivalents 0.0313
_diffrn_reflns_av_sigmaI/netI 0.0528
_diffrn_reflns_limit_h_max 8
_diffrn_reflns_limit_h_min -9
_diffrn_reflns_limit_k_max 13
_diffrn_reflns_limit_k_min -13
_diffrn_reflns_limit_l_max 13
_diffrn_reflns_limit_l_min -14
_diffrn_reflns_number 8225
_diffrn_reflns_theta_full 25.03
_diffrn_reflns_theta_max 25.03
_diffrn_reflns_theta_min 2.30
_exptl_absorpt_coefficient_mu 0.083
_exptl_absorpt_correction_T_max 0.9909
_exptl_absorpt_correction_T_min 0.9739
_exptl_absorpt_correction_type none
_exptl_crystal_colour 'pale yellow'
_exptl_crystal_density_diffrn 1.298
_exptl_crystal_density_method 'not measured'
_exptl_crystal_description prism
_exptl_crystal_F_000 436
_exptl_crystal_size_max 0.32
_exptl_crystal_size_mid 0.18
_exptl_crystal_size_min 0.11
_refine_diff_density_max 0.259
_refine_diff_density_min -0.311
_refine_diff_density_rms 0.099
_refine_ls_extinction_method none
_refine_ls_goodness_of_fit_ref 1.053
_refine_ls_hydrogen_treatment mixed
_refine_ls_matrix_type full
_refine_ls_number_parameters 289
_refine_ls_number_reflns 3672
_refine_ls_number_restraints 0
_refine_ls_restrained_S_all 1.053
_refine_ls_R_factor_all 0.0762
_refine_ls_R_factor_gt 0.0457
_refine_ls_shift/su_max 0.000
_refine_ls_shift/su_mean 0.000
_refine_ls_structure_factor_coef Fsqd
_refine_ls_weighting_details 'calc w=1/[\s^2^(Fo^2^)+(0.0729P)^2^+0.0000P] where P=(Fo^2^+2Fc^2^)/3'
_refine_ls_weighting_scheme calc
_refine_ls_wR_factor_gt 0.1141
_refine_ls_wR_factor_ref 0.1380
_reflns_number_gt 2579
_reflns_number_total 3672
_reflns_threshold_expression >2sigma(I)
_cod_data_source_file c2cc33972b.txt
_cod_data_source_block a11924
_cod_database_code 7108139

loop_
_symmetry_equiv_pos_as_xyz
'x, y, z'
'-x, -y, -z'

loop_
_atom_site_label
_atom_site_type_symbol
_atom_site_fract_x
_atom_site_fract_y
_atom_site_fract_z
_atom_site_U_iso_or_equiv
_atom_site_adp_type
_atom_site_occupancy
_atom_site_symmetry_multiplicity
_atom_site_calc_flag
_atom_site_refinement_flags
C1 C 0.5505(3) 0.25761(19) 0.77669(17) 0.0292(5) Uani 1 1 d .
C2 C 0.6654(3) 0.20560(18) 0.85874(16) 0.0274(5) Uani 1 1 d .
C3 C 0.8363(3) 0.2183(2) 0.85562(19) 0.0342(5) Uani 1 1 d .
H3 H 0.8765 0.2575 0.7997 0.041 Uiso 1 1 calc R
C4 C 0.9470(3) 0.1737(2) 0.9341(2) 0.0424(6) Uani 1 1 d .
H4 H 1.0627 0.1807 0.9307 0.051 Uiso 1 1 calc R
C5 C 0.8916(3) 0.1193(2) 1.0174(2) 0.0429(6) Uani 1 1 d .
H5 H 0.9696 0.0905 1.0721 0.052 Uiso 1 1 calc R
C6 C 0.7228(3) 0.1068(2) 1.02081(18) 0.0425(6) Uani 1 1 d .
H6 H 0.6840 0.0688 1.0778 0.051 Uiso 1 1 calc R
C7 C 0.6096(3) 0.1491(2) 0.94174(17) 0.0354(6) Uani 1 1 d .
H7 H 0.4929 0.1395 0.9441 0.043 Uiso 1 1 calc R
C8 C 0.2597(3) 0.2673(2) 0.70434(17) 0.0299(5) Uani 1 1 d .
C9 C 0.2146(3) 0.36842(19) 0.76407(17) 0.0301(5) Uani 1 1 d .
C10 C 0.2777(3) 0.4059(2) 0.88314(18) 0.0370(6) Uani 1 1 d .
H10 H 0.3579 0.3688 0.9263 0.044 Uiso 1 1 calc R
C11 C 0.2260(3) 0.4960(2) 0.9395(2) 0.0457(6) Uani 1 1 d .
H11 H 0.2704 0.5201 1.0208 0.055 Uiso 1 1 calc R
C12 C 0.1106(3) 0.5511(2) 0.8787(2) 0.0486(7) Uani 1 1 d .
H12 H 0.0743 0.6125 0.9179 0.058 Uiso 1 1 calc R
C13 C 0.0476(3) 0.5172(2) 0.7605(2) 0.0453(6) Uani 1 1 d .
H13 H -0.0318 0.5554 0.7183 0.054 Uiso 1 1 calc R
C14 C 0.0998(3) 0.4275(2) 0.70331(19) 0.0367(6) Uani 1 1 d .
H14 H 0.0573 0.4057 0.6218 0.044 Uiso 1 1 calc R
C15 C 0.1958(3) 0.2133(2) 0.59388(18) 0.0326(5) Uani 1 1 d .
H15 H 0.1154 0.2462 0.5454 0.039 Uiso 1 1 calc R
C16 C 0.2392(3) 0.10753(19) 0.54088(17) 0.0304(5) Uani 1 1 d .
C17 C 0.2858(2) 0.09592(19) 0.44226(17) 0.0294(5) Uani 1 1 d .
C18 C 0.3220(3) 0.1795(2) 0.36455(17) 0.0321(5) Uani 1 1 d .
C19 C 0.3527(3) 0.3051(2) 0.3994(2) 0.0420(6) Uani 1 1 d .
H19 H 0.3477 0.3364 0.4736 0.050 Uiso 1 1 calc R
C20 C 0.3901(3) 0.3843(2) 0.3279(2) 0.0510(7) Uani 1 1 d .
H20 H 0.4093 0.4696 0.3526 0.061 Uiso 1 1 calc R
C21 C 0.4000(3) 0.3408(3) 0.2208(2) 0.0547(7) Uani 1 1 d .
H21 H 0.4267 0.3957 0.1716 0.066 Uiso 1 1 calc R
C22 C 0.3708(3) 0.2169(3) 0.1855(2) 0.0513(7) Uani 1 1 d .
H22 H 0.3773 0.1865 0.1115 0.062 Uiso 1 1 calc R
C23 C 0.3324(3) 0.1367(2) 0.25610(18) 0.0411(6) Uani 1 1 d .
H23 H 0.3128 0.0515 0.2306 0.049 Uiso 1 1 calc R
C24 C 0.2253(3) -0.00882(19) 0.57580(17) 0.0301(5) Uani 1 1 d .
C25 C 0.1747(3) -0.0595(2) 0.66530(18) 0.0379(6) Uani 1 1 d .
H25 H 0.1430 -0.0123 0.7216 0.045 Uiso 1 1 calc R
C26 C 0.1729(3) -0.1800(2) 0.66839(19) 0.0405(6) Uani 1 1 d .
H26 H 0.1384 -0.2163 0.7276 0.049 Uiso 1 1 calc R
C27 C 0.2202(3) -0.2493(2) 0.58709(19) 0.0401(6) Uani 1 1 d .
H27 H 0.2207 -0.3311 0.5934 0.048 Uiso 1 1 calc R
C28 C 0.2661(3) -0.2032(2) 0.49773(19) 0.0368(6) Uani 1 1 d .
H28 H 0.2962 -0.2511 0.4411 0.044 Uiso 1 1 calc R
C29 C 0.2662(3) -0.0837(2) 0.49496(17) 0.0293(5) Uani 1 1 d .
O1 O 0.59725(19) 0.32581(14) 0.71674(13) 0.0432(4) Uani 1 1 d .
O2 O 0.38121(17) 0.22083(13) 0.77772(11) 0.0317(4) Uani 1 1 d .
O3 O 0.30373(18) -0.02009(13) 0.41150(12) 0.0345(4) Uani 1 1 d .

loop_
_atom_site_aniso_label
_atom_site_aniso_U_11
_atom_site_aniso_U_22
_atom_site_aniso_U_33
_atom_site_aniso_U_23
_atom_site_aniso_U_13
_atom_site_aniso_U_12
C1 0.0286(12) 0.0272(12) 0.0296(11) 0.0013(10) 0.0075(9) 0.0069(10)
C2 0.0309(12) 0.0213(11) 0.0290(11) 0.0014(9) 0.0085(9) 0.0078(9)
C3 0.0321(12) 0.0315(13) 0.0423(13) 0.0092(10) 0.0143(10) 0.0102(10)
C4 0.0309(13) 0.0401(15) 0.0549(15) 0.0079(12) 0.0075(11) 0.0137(11)
C5 0.0446(15) 0.0344(14) 0.0444(14) 0.0076(11) 0.0009(11) 0.0140(11)
C6 0.0502(15) 0.0395(15) 0.0346(12) 0.0138(11) 0.0089(11) 0.0070(12)
C7 0.0348(12) 0.0371(14) 0.0331(12) 0.0055(10) 0.0106(10) 0.0075(10)
C8 0.0259(11) 0.0348(13) 0.0307(11) 0.0074(10) 0.0079(9) 0.0113(10)
C9 0.0274(11) 0.0280(12) 0.0352(12) 0.0039(10) 0.0123(9) 0.0056(9)
C10 0.0377(13) 0.0358(14) 0.0353(12) 0.0022(10) 0.0107(10) 0.0084(11)
C11 0.0565(16) 0.0382(15) 0.0400(13) -0.0032(11) 0.0173(12) 0.0105(13)
C12 0.0563(16) 0.0320(14) 0.0592(17) -0.0044(12) 0.0270(13) 0.0110(12)
C13 0.0462(14) 0.0294(14) 0.0604(16) 0.0063(12) 0.0145(12) 0.0129(11)
C14 0.0399(13) 0.0304(13) 0.0383(12) 0.0036(10) 0.0111(10) 0.0086(11)
C15 0.0291(11) 0.0384(13) 0.0316(11) 0.0061(10) 0.0078(9) 0.0131(10)
C16 0.0277(11) 0.0329(13) 0.0300(11) 0.0049(10) 0.0064(9) 0.0102(10)
C17 0.0270(11) 0.0260(12) 0.0339(12) 0.0028(9) 0.0066(9) 0.0087(9)
C18 0.0264(11) 0.0368(14) 0.0318(11) 0.0090(10) 0.0058(9) 0.0079(10)
C19 0.0479(15) 0.0413(15) 0.0413(13) 0.0085(12) 0.0152(11) 0.0183(12)
C20 0.0576(17) 0.0377(15) 0.0619(17) 0.0170(13) 0.0163(14) 0.0183(13)
C21 0.0584(17) 0.0571(19) 0.0518(16) 0.0302(15) 0.0165(13) 0.0115(14)
C22 0.0572(17) 0.0626(19) 0.0330(13) 0.0124(13) 0.0149(12) 0.0108(14)
C23 0.0444(14) 0.0391(14) 0.0365(13) 0.0047(11) 0.0101(11) 0.0089(11)
C24 0.0261(11) 0.0324(13) 0.0287(11) 0.0040(10) 0.0042(9) 0.0071(9)
C25 0.0385(13) 0.0443(15) 0.0278(11) 0.0032(10) 0.0076(10) 0.0099(11)
C26 0.0454(14) 0.0405(15) 0.0322(12) 0.0129(11) 0.0082(10) 0.0056(11)
C27 0.0394(13) 0.0359(14) 0.0415(13) 0.0117(11) 0.0040(11) 0.0100(11)
C28 0.0316(12) 0.0373(14) 0.0401(13) 0.0053(11) 0.0083(10) 0.0104(10)
C29 0.0241(11) 0.0340(13) 0.0296(11) 0.0084(10) 0.0083(9) 0.0060(9)
O1 0.0376(9) 0.0468(11) 0.0525(10) 0.0255(9) 0.0163(8) 0.0141(8)
O2 0.0268(8) 0.0376(9) 0.0307(8) 0.0070(7) 0.0073(6) 0.0097(7)
O3 0.0379(9) 0.0333(9) 0.0340(8) 0.0040(7) 0.0138(7) 0.0105(7)

loop_
_atom_type_symbol
_atom_type_description
_atom_type_scat_dispersion_real
_atom_type_scat_dispersion_imag
_atom_type_scat_source
C C 0.0033 0.0016 'International Tables Vol C Tables 4.2.6.8 and 6.1.1.4'
H H 0.0000 0.0000 'International Tables Vol C Tables 4.2.6.8 and 6.1.1.4'
O O 0.0106 0.0060 'International Tables Vol C Tables 4.2.6.8 and 6.1.1.4'

loop_
_geom_angle_atom_site_label_1
_geom_angle_atom_site_label_2
_geom_angle_atom_site_label_3
_geom_angle
O1 C1 O2 122.76(19)
O1 C1 C2 125.4(2)
O2 C1 C2 111.79(18)
C7 C2 C3 119.27(19)
C7 C2 C1 121.71(19)
C3 C2 C1 118.96(19)
C4 C3 C2 119.7(2)
C4 C3 H3 120.2
C2 C3 H3 120.2
C5 C4 C3 120.8(2)
C5 C4 H4 119.6
C3 C4 H4 119.6
C6 C5 C4 119.6(2)
C6 C5 H5 120.2
C4 C5 H5 120.2
C5 C6 C7 120.3(2)
C5 C6 H6 119.9
C7 C6 H6 119.9
C6 C7 C2 120.3(2)
C6 C7 H7 119.8
C2 C7 H7 119.8
C15 C8 O2 118.20(19)
C15 C8 C9 128.25(19)
O2 C8 C9 113.49(17)
C10 C9 C14 117.6(2)
C10 C9 C8 121.54(19)
C14 C9 C8 120.83(18)
C11 C10 C9 121.2(2)
C11 C10 H10 119.4
C9 C10 H10 119.4
C12 C11 C10 120.3(2)
C12 C11 H11 119.8
C10 C11 H11 119.8
C11 C12 C13 119.8(2)
C11 C12 H12 120.1
C13 C12 H12 120.1
C12 C13 C14 120.1(2)
C12 C13 H13 119.9
C14 C13 H13 119.9
C13 C14 C9 120.9(2)
C13 C14 H14 119.6
C9 C14 H14 119.6
C8 C15 C16 125.46(19)
C8 C15 H15 117.3
C16 C15 H15 117.3
C17 C16 C24 105.92(19)
C17 C16 C15 126.62(19)
C24 C16 C15 127.22(19)
C16 C17 O3 111.55(18)
C16 C17 C18 133.6(2)
O3 C17 C18 114.83(18)
C23 C18 C19 118.2(2)
C23 C18 C17 121.3(2)
C19 C18 C17 120.5(2)
C20 C19 C18 120.8(2)
C20 C19 H19 119.6
C18 C19 H19 119.6
C19 C20 C21 120.4(2)
C19 C20 H20 119.8
C21 C20 H20 119.8
C20 C21 C22 119.4(2)
C20 C21 H21 120.3
C22 C21 H21 120.3
C23 C22 C21 120.7(2)
C23 C22 H22 119.6
C21 C22 H22 119.6
C22 C23 C18 120.5(2)
C22 C23 H23 119.8
C18 C23 H23 119.8
C29 C24 C25 118.1(2)
C29 C24 C16 106.87(18)
C25 C24 C16 134.9(2)
C26 C25 C24 117.8(2)
C26 C25 H25 121.1
C24 C25 H25 121.1
C25 C26 C27 121.5(2)
C25 C26 H26 119.3
C27 C26 H26 119.3
C28 C27 C26 121.9(2)
C28 C27 H27 119.0
C26 C27 H27 119.0
C29 C28 C27 116.1(2)
C29 C28 H28 122.0
C27 C28 H28 122.0
C28 C29 O3 125.8(2)
C28 C29 C24 124.6(2)
O3 C29 C24 109.64(18)
C1 O2 C8 116.83(16)
C29 O3 C17 106.01(16)

loop_
_geom_bond_atom_site_label_1
_geom_bond_atom_site_label_2
_geom_bond_distance
C1 O1 1.201(2)
C1 O2 1.363(2)
C1 C2 1.477(3)
C2 C7 1.388(3)
C2 C3 1.391(3)
C3 C4 1.380(3)
C3 H3 0.9500
C4 C5 1.378(3)
C4 H4 0.9500
C5 C6 1.376(3)
C5 H5 0.9500
C6 C7 1.380(3)
C6 H6 0.9500
C7 H7 0.9500
C8 C15 1.331(3)
C8 O2 1.413(2)
C8 C9 1.465(3)
C9 C10 1.393(3)
C9 C14 1.402(3)
C10 C11 1.380(3)
C10 H10 0.9500
C11 C12 1.373(3)
C11 H11 0.9500
C12 C13 1.380(3)
C12 H12 0.9500
C13 C14 1.382(3)
C13 H13 0.9500
C14 H14 0.9500
C15 C16 1.464(3)
C15 H15 0.9500
C16 C17 1.359(3)
C16 C24 1.436(3)
C17 O3 1.387(2)
C17 C18 1.465(3)
C18 C23 1.390(3)
C18 C19 1.393(3)
C19 C20 1.373(3)
C19 H19 0.9500
C20 C21 1.376(4)
C20 H20 0.9500
C21 C22 1.376(4)
C21 H21 0.9500
C22 C23 1.375(3)
C22 H22 0.9500
C23 H23 0.9500
C24 C29 1.389(3)
C24 C25 1.410(3)
C25 C26 1.382(3)
C25 H25 0.9500
C26 C27 1.386(3)
C26 H26 0.9500
C27 C28 1.372(3)
C27 H27 0.9500
C28 C29 1.372(3)
C28 H28 0.9500
C29 O3 1.383(2)
